data_7029750
loop_
_publ_author_name
'Ko\<renkov\'a, Monika'
'Mairychov\'a, Barbora'
'R\%u\<zi\<cka, Ale\<s'
'Jambor, Roman'
'Dost\'al, Libor'

_publ_section_title
;
 Synthesis of heteroboroxines with MB2O3 core (M = Sb, Bi, Sn)-an
 influence of the substitution of parent boronic acids.
;
_journal_issue 19
_journal_name_full 'Dalton transactions (Cambridge, England : 2003)'
_journal_page_first 7096
_journal_page_last 7108
_journal_paper_doi 10.1039/c3dt53012d
_journal_volume 43
_journal_year 2014
_chemical_formula_moiety 'C26 H27 B2 F6 N2 O3 Sb'
_chemical_formula_sum 'C26 H27 B2 F6 N2 O3 Sb'
_chemical_formula_weight 672.87
_chemical_name_systematic
; 
 ? 
;
_space_group_IT_number 2
_symmetry_cell_setting triclinic
_symmetry_space_group_name_Hall '-P 1'
_symmetry_space_group_name_H-M 'P -1'
_atom_sites_solution_hydrogens geom
_atom_sites_solution_primary direct
_atom_sites_solution_secondary difmap
_audit_creation_method SHELXL-97
_cell_angle_alpha 84.722(4)
_cell_angle_beta 68.864(4)
_cell_angle_gamma 81.877(5)
_cell_formula_units_Z 4
_cell_length_a 13.1730(10)
_cell_length_b 13.3801(9)
_cell_length_c 17.7910(11)
_cell_measurement_reflns_used 52787
_cell_measurement_temperature 150(1)
_cell_measurement_theta_max 27.5
_cell_measurement_theta_min 1
_cell_volume 2892.6(4)
_computing_cell_refinement 'COLLECT and DENZO'
_computing_data_collection 'COLLECT (Hooft, 1998) and DENZO (Otwinowski & Minor, 1997)'
_computing_data_reduction 'COLLECT and DENZO'
_computing_molecular_graphics 'PLATON (Spek, 2003)'
_computing_publication_material 'SHELXL-97 (Sheldrick, 2008)'
_computing_structure_refinement 'SHELXL-97 (Sheldrick, 1997)'
_computing_structure_solution 'SIR92 (Altomare et al., 1994)'
_diffrn_ambient_temperature 150(1)
_diffrn_detector_area_resol_mean 9.091
_diffrn_measured_fraction_theta_full 0.986
_diffrn_measured_fraction_theta_max 0.986
_diffrn_measurement_device_type 'Bruker Nonius KappaCCD area detector'
_diffrn_measurement_method '\f and \w scans to fill the Ewald sphere'
_diffrn_radiation_monochromator graphite
_diffrn_radiation_source 'fine-focus sealed tube'
_diffrn_radiation_type MoK\a
_diffrn_radiation_wavelength 0.71073
_diffrn_reflns_av_R_equivalents 0.0611
_diffrn_reflns_av_sigmaI/netI 0.0511
_diffrn_reflns_limit_h_max 17
_diffrn_reflns_limit_h_min -17
_diffrn_reflns_limit_k_max 17
_diffrn_reflns_limit_k_min -16
_diffrn_reflns_limit_l_max 23
_diffrn_reflns_limit_l_min -23
_diffrn_reflns_number 52706
_diffrn_reflns_theta_full 27.50
_diffrn_reflns_theta_max 27.50
_diffrn_reflns_theta_min 1.67
_diffrn_standards_number 0
_exptl_absorpt_coefficient_mu 1.023
_exptl_absorpt_correction_T_max 0.938
_exptl_absorpt_correction_T_min 0.812
_exptl_absorpt_correction_type integration
_exptl_absorpt_process_details
;
Gaussian integration (Coppens, 1970)
;
_exptl_crystal_colour colourless
_exptl_crystal_density_diffrn 1.545
_exptl_crystal_density_method 'not measured'
_exptl_crystal_description block
_exptl_crystal_F_000 1344
_exptl_crystal_size_max 0.33
_exptl_crystal_size_mid 0.31
_exptl_crystal_size_min 0.19
_refine_diff_density_max 1.183
_refine_diff_density_min -0.894
_refine_diff_density_rms 0.113
_refine_ls_extinction_method none
_refine_ls_goodness_of_fit_ref 1.108
_refine_ls_hydrogen_treatment constr
_refine_ls_matrix_type full
_refine_ls_number_parameters 721
_refine_ls_number_reflns 13108
_refine_ls_number_restraints 0
_refine_ls_restrained_S_all 1.108
_refine_ls_R_factor_all 0.0888
_refine_ls_R_factor_gt 0.0515
_refine_ls_shift/su_max 0.002
_refine_ls_shift/su_mean 0.000
_refine_ls_structure_factor_coef Fsqd
_refine_ls_weighting_details 'calc w=1/[\s^2^(Fo^2^)+(0.0303P)^2^+9.8998P] where P=(Fo^2^+2Fc^2^)/3'
_refine_ls_weighting_scheme calc
_refine_ls_wR_factor_gt 0.1002
_refine_ls_wR_factor_ref 0.1210
_reflns_number_gt 9276
_reflns_number_total 13108
_reflns_threshold_expression >2sigma(I)
_cod_data_source_file c3dt53012d2.cif
_cod_data_source_block shelxl
_cod_depositor_comments
;Adding full bibliography for
 ./tmp-cod-update-bibliographies-12899/cifs/7029750.cif.
;
_cod_database_code 7029750

loop_
_symmetry_equiv_pos_as_xyz
'x, y, z'
'-x, -y, -z'

loop_
_atom_site_label
_atom_site_type_symbol
_atom_site_fract_x
_atom_site_fract_y
_atom_site_fract_z
_atom_site_U_iso_or_equiv
_atom_site_adp_type
_atom_site_occupancy
_atom_site_symmetry_multiplicity
_atom_site_calc_flag
_atom_site_refinement_flags
Sb1 Sb 0.87974(3) -1.39752(2) 0.145002(19) 0.03339(9) Uani 1 1 d .
Sb2 Sb 0.65969(3) -0.89724(2) 0.371575(19) 0.02971(9) Uani 1 1 d .
O6 O 0.5204(3) -0.9479(3) 0.3723(2) 0.0374(8) Uani 1 1 d .
O4 O 0.6773(3) -1.0266(2) 0.4388(2) 0.0348(8) Uani 1 1 d .
O5 O 0.5416(3) -1.1183(3) 0.4254(2) 0.0383(8) Uani 1 1 d .
O2 O 0.9036(3) -1.6230(3) 0.0594(2) 0.0416(8) Uani 1 1 d .
O1 O 0.9886(3) -1.5258(3) 0.1219(2) 0.0402(8) Uani 1 1 d .
O3 O 0.8159(3) -1.4521(3) 0.0700(2) 0.0400(8) Uani 1 1 d .
N3 N 0.8696(3) -0.9273(3) 0.3610(3) 0.0388(10) Uani 1 1 d .
N1 N 0.9624(3) -1.4227(3) 0.2624(3) 0.0403(10) Uani 1 1 d .
N4 N 0.6143(3) -0.7980(3) 0.2515(3) 0.0360(9) Uani 1 1 d .
N2 N 0.6824(4) -1.2992(3) 0.1764(3) 0.0403(10) Uani 1 1 d .
C113 C 0.6736(4) -1.2101(4) 0.4872(3) 0.0310(10) Uani 1 1 d .
C122 C 0.2775(4) -1.1946(4) 0.3652(3) 0.0414(12) Uani 1 1 d .
C120 C 0.3892(4) -1.0694(4) 0.3715(3) 0.0336(10) Uani 1 1 d .
C18 C 1.0435(4) -1.8054(4) 0.0817(3) 0.0381(11) Uani 1 1 d .
H18 H 0.9831 -1.8114 0.0678 0.046 Uiso 1 1 d R
C14 C 1.1511(4) -1.7050(4) 0.1186(3) 0.0411(12) Uani 1 1 d .
H14 H 1.1636 -1.6429 0.1310 0.049 Uiso 1 1 d R
C101 C 0.7600(4) -0.9673(4) 0.2604(3) 0.0320(10) Uani 1 1 d .
C13 C 1.0601(4) -1.7103(4) 0.0984(3) 0.0344(11) Uani 1 1 d .
C6 C 0.6546(4) -1.4506(4) 0.2645(3) 0.0383(11) Uani 1 1 d .
C20 C 0.7582(4) -1.5750(4) -0.0027(3) 0.0369(11) Uani 1 1 d .
C2 C 0.8042(4) -1.5179(4) 0.3086(3) 0.0378(11) Uani 1 1 d .
C1 C 0.7667(4) -1.4650(4) 0.2510(3) 0.0322(10) Uani 1 1 d .
C125 C 0.3257(5) -0.9981(4) 0.3400(4) 0.0470(14) Uani 1 1 d .
H125 H 0.3416 -0.9315 0.3308 0.056 Uiso 1 1 d R
C118 C 0.6334(4) -1.3017(4) 0.4911(3) 0.0384(11) Uani 1 1 d .
H118 H 0.5779 -1.3045 0.4709 0.046 Uiso 1 1 d R
C110 C 0.6245(4) -0.8808(4) 0.1991(3) 0.0403(12) Uani 1 1 d .
H110A H 0.6289 -0.8537 0.1457 0.048 Uiso 1 1 d R
H110B H 0.5607 -0.9172 0.2213 0.048 Uiso 1 1 d R
C121 C 0.3626(4) -1.1685(4) 0.3840(3) 0.0375(11) Uani 1 1 d .
H121 H 0.4028 -1.2175 0.4058 0.045 Uiso 1 1 d R
C21 C 0.7652(4) -1.6743(4) -0.0237(3) 0.0388(12) Uani 1 1 d .
H21 H 0.8126 -1.7239 -0.0092 0.047 Uiso 1 1 d R
C114 C 0.7564(4) -1.2097(4) 0.5178(3) 0.0407(12) Uani 1 1 d .
H114 H 0.7859 -1.1499 0.5156 0.049 Uiso 1 1 d R
C106 C 0.7265(4) -0.9521(4) 0.1937(3) 0.0366(11) Uani 1 1 d .
C115 C 0.7972(5) -1.2976(4) 0.5511(4) 0.0491(14) Uani 1 1 d .
C103 C 0.9219(5) -1.0714(4) 0.1823(3) 0.0481(14) Uani 1 1 d .
H103 H 0.9878 -1.1105 0.1781 0.058 Uiso 1 1 d R
C112 C 0.6983(5) -0.7297(4) 0.2108(4) 0.0476(14) Uani 1 1 d .
H112A H 0.7685 -0.7689 0.1890 0.057 Uiso 1 1 d R
H112B H 0.7005 -0.6845 0.2489 0.057 Uiso 1 1 d R
H112C H 0.6806 -0.6914 0.1679 0.057 Uiso 1 1 d R
C25 C 0.6869(4) -1.5040(4) -0.0260(3) 0.0443(13) Uani 1 1 d .
H25 H 0.6791 -1.4374 -0.0119 0.053 Uiso 1 1 d R
C105 C 0.7892(5) -1.0001(4) 0.1228(3) 0.0472(14) Uani 1 1 d .
H105 H 0.7670 -0.9909 0.0784 0.057 Uiso 1 1 d R
C7 C 0.9228(5) -1.5183(4) 0.3004(3) 0.0439(13) Uani 1 1 d .
H7A H 0.9294 -1.5282 0.3532 0.053 Uiso 1 1 d R
H7B H 0.9672 -1.5736 0.2677 0.053 Uiso 1 1 d R
C108 C 0.8857(5) -0.9348(5) 0.4387(4) 0.0556(16) Uani 1 1 d .
H108A H 0.8388 -0.9806 0.4749 0.067 Uiso 1 1 d R
H108B H 0.8681 -0.8693 0.4611 0.067 Uiso 1 1 d R
H108C H 0.9607 -0.9592 0.4309 0.067 Uiso 1 1 d R
C5 C 0.5829(5) -1.4974(4) 0.3319(4) 0.0502(14) Uani 1 1 d .
H5 H 0.5081 -1.4884 0.3412 0.060 Uiso 1 1 d R
C102 C 0.8609(4) -1.0226(4) 0.2528(3) 0.0366(11) Uani 1 1 d .
C117 C 0.6739(5) -1.3890(4) 0.5233(3) 0.0459(13) Uani 1 1 d .
H117 H 0.6455 -1.4492 0.5244 0.055 Uiso 1 1 d R
C10 C 0.6141(4) -1.3814(4) 0.2065(3) 0.0436(13) Uani 1 1 d .
H10A H 0.6170 -1.4195 0.1619 0.052 Uiso 1 1 d R
H10B H 0.5386 -1.3539 0.2337 0.052 Uiso 1 1 d R
C109 C 0.9270(5) -0.8455(5) 0.3094(4) 0.0512(15) Uani 1 1 d .
H109A H 1.0026 -0.8555 0.3049 0.061 Uiso 1 1 d R
H109B H 0.8935 -0.7818 0.3328 0.061 Uiso 1 1 d R
H109C H 0.9225 -0.8458 0.2568 0.061 Uiso 1 1 d R
C107 C 0.9045(4) -1.0234(4) 0.3205(3) 0.0424(12) Uani 1 1 d .
H107A H 0.8783 -1.0783 0.3592 0.051 Uiso 1 1 d R
H107B H 0.9839 -1.0347 0.2990 0.051 Uiso 1 1 d R
B1 B 0.9803(5) -1.6124(4) 0.0936(3) 0.0328(12) Uani 1 1 d .
C124 C 0.2389(5) -1.0247(5) 0.3225(4) 0.0612(18) Uani 1 1 d .
H124 H 0.1967 -0.9757 0.3024 0.073 Uiso 1 1 d R
C9 C 1.0827(5) -1.4293(5) 0.2335(4) 0.0553(16) Uani 1 1 d .
H9A H 1.1075 -1.4430 0.2784 0.066 Uiso 1 1 d R
H9B H 1.1049 -1.3660 0.2070 0.066 Uiso 1 1 d R
H9C H 1.1143 -1.4823 0.1962 0.066 Uiso 1 1 d R
C22 C 0.7040(5) -1.7001(4) -0.0660(3) 0.0447(13) Uani 1 1 d .
C126 C 0.2525(6) -1.3009(5) 0.3771(5) 0.0597(17) Uani 1 1 d .
C11 C 0.6618(5) -1.2275(4) 0.2405(4) 0.0520(15) Uani 1 1 d .
H11A H 0.5891 -1.1925 0.2537 0.062 Uiso 1 1 d R
H11B H 0.7142 -1.1795 0.2216 0.062 Uiso 1 1 d R
H11C H 0.6690 -1.2641 0.2877 0.062 Uiso 1 1 d R
C4 C 0.6216(5) -1.5564(5) 0.3851(4) 0.0541(15) Uani 1 1 d .
H4 H 0.5737 -1.5911 0.4279 0.065 Uiso 1 1 d R
B4 B 0.4891(4) -1.0405(4) 0.3911(3) 0.0314(11) Uani 1 1 d .
C123 C 0.2141(5) -1.1220(5) 0.3348(4) 0.0556(16) Uani 1 1 d .
H123 H 0.1559 -1.1394 0.3228 0.067 Uiso 1 1 d R
C16 C 1.2051(5) -1.8832(4) 0.1048(4) 0.0494(14) Uani 1 1 d .
H16 H 1.2534 -1.9403 0.1070 0.059 Uiso 1 1 d R
C116 C 0.7554(5) -1.3877(4) 0.5538(4) 0.0501(14) Uani 1 1 d .
H116 H 0.7821 -1.4467 0.5760 0.060 Uiso 1 1 d R
C15 C 1.2235(5) -1.7900(4) 0.1212(3) 0.0461(13) Uani 1 1 d .
C24 C 0.6271(5) -1.5293(5) -0.0699(4) 0.0549(15) Uani 1 1 d .
H24 H 0.5813 -1.4793 -0.0856 0.066 Uiso 1 1 d R
C23 C 0.6345(5) -1.6278(5) -0.0900(4) 0.0532(15) Uani 1 1 d .
H23 H 0.5941 -1.6450 -0.1193 0.064 Uiso 1 1 d R
C111 C 0.5051(5) -0.7405(5) 0.2764(4) 0.0519(15) Uani 1 1 d .
H111A H 0.5020 -0.6887 0.3114 0.062 Uiso 1 1 d R
H111B H 0.4511 -0.7851 0.3047 0.062 Uiso 1 1 d R
H111C H 0.4907 -0.7101 0.2297 0.062 Uiso 1 1 d R
C8 C 0.9137(5) -1.3398(5) 0.3177(4) 0.0547(16) Uani 1 1 d .
H8A H 0.8354 -1.3381 0.3386 0.066 Uiso 1 1 d R
H8B H 0.9334 -1.2769 0.2891 0.066 Uiso 1 1 d R
H8C H 0.9409 -1.3500 0.3614 0.066 Uiso 1 1 d R
C19 C 1.3242(6) -1.7820(6) 0.1384(6) 0.072(2) Uani 1 1 d .
C3 C 0.7314(5) -1.5654(4) 0.3753(3) 0.0474(14) Uani 1 1 d .
H3 H 0.7565 -1.6028 0.4131 0.057 Uiso 1 1 d R
B2 B 0.8294(5) -1.5459(4) 0.0448(3) 0.0355(12) Uani 1 1 d .
B3 B 0.6291(4) -1.1101(4) 0.4489(3) 0.0305(11) Uani 1 1 d .
C17 C 1.1145(5) -1.8910(4) 0.0854(4) 0.0482(14) Uani 1 1 d .
H17 H 1.1013 -1.9537 0.0746 0.058 Uiso 1 1 d R
C12 C 0.6644(5) -1.2456(5) 0.1061(4) 0.0546(15) Uani 1 1 d .
H12A H 0.6773 -1.2924 0.0650 0.065 Uiso 1 1 d R
H12B H 0.7136 -1.1950 0.0857 0.065 Uiso 1 1 d R
H12C H 0.5901 -1.2140 0.1217 0.065 Uiso 1 1 d R
C26 C 0.7114(7) -1.8064(5) -0.0868(5) 0.0664(19) Uani 1 1 d .
C119 C 0.8847(9) -1.2932(7) 0.5827(7) 0.098(3) Uani 1 1 d .
C104 C 0.8856(5) -1.0615(5) 0.1179(4) 0.0546(15) Uani 1 1 d .
H104 H 0.9250 -1.0968 0.0716 0.065 Uiso 1 1 d R
F6 F 0.6424(6) -1.8268(4) -0.1159(5) 0.163(3) Uani 1 1 d .
F12 F 0.1569(4) -1.3139(4) 0.3814(5) 0.142(3) Uani 1 1 d .
F3 F 1.3601(6) -1.8550(5) 0.1719(6) 0.187(4) Uani 1 1 d .
F11 F 0.3112(6) -1.3551(4) 0.3142(5) 0.161(3) Uani 1 1 d .
F2 F 1.4048(4) -1.7549(7) 0.0759(4) 0.158(3) Uani 1 1 d .
F1 F 1.3160(6) -1.7010(6) 0.1798(6) 0.169(3) Uani 1 1 d .
F10 F 0.2724(9) -1.3495(5) 0.4333(5) 0.225(5) Uani 1 1 d .
F5 F 0.8013(6) -1.8346(5) -0.1443(6) 0.191(4) Uani 1 1 d .
F7 F 0.8667(6) -1.3263(10) 0.6528(5) 0.223(5) Uani 1 1 d .
F9 F 0.9704(5) -1.3599(9) 0.5507(6) 0.198(4) Uani 1 1 d .
F8 F 0.9271(10) -1.2179(6) 0.5696(10) 0.328(9) Uani 1 1 d .
F4 F 0.7151(12) -1.8705(4) -0.0339(5) 0.265(7) Uani 1 1 d .

loop_
_atom_site_aniso_label
_atom_site_aniso_U_11
_atom_site_aniso_U_22
_atom_site_aniso_U_33
_atom_site_aniso_U_23
_atom_site_aniso_U_13
_atom_site_aniso_U_12
Sb1 0.03561(19) 0.03273(18) 0.02836(18) -0.00468(13) -0.00570(14) -0.00565(14)
Sb2 0.03176(17) 0.03070(17) 0.02670(17) -0.00022(13) -0.00884(13) -0.00843(13)
O6 0.0330(18) 0.0379(19) 0.042(2) 0.0064(16) -0.0153(16) -0.0075(15)
O4 0.0372(18) 0.0363(18) 0.0364(19) 0.0089(15) -0.0183(15) -0.0140(15)
O5 0.0378(19) 0.0345(18) 0.051(2) 0.0048(16) -0.0256(17) -0.0082(15)
O2 0.046(2) 0.0353(19) 0.052(2) -0.0057(16) -0.0275(18) 0.0003(16)
O1 0.0358(19) 0.042(2) 0.042(2) -0.0135(16) -0.0135(16) 0.0028(16)
O3 0.049(2) 0.0374(19) 0.0349(19) -0.0073(15) -0.0191(17) 0.0040(16)
N3 0.036(2) 0.047(3) 0.036(2) -0.0006(19) -0.0131(19) -0.013(2)
N1 0.036(2) 0.049(3) 0.037(2) -0.006(2) -0.0118(19) -0.009(2)
N4 0.040(2) 0.032(2) 0.037(2) 0.0028(18) -0.0147(19) -0.0079(18)
N2 0.045(3) 0.032(2) 0.039(2) -0.0061(19) -0.010(2) 0.0017(19)
C113 0.030(2) 0.034(2) 0.028(2) -0.0030(19) -0.0085(19) -0.004(2)
C122 0.037(3) 0.048(3) 0.041(3) -0.005(2) -0.012(2) -0.013(2)
C120 0.033(2) 0.039(3) 0.029(2) 0.000(2) -0.010(2) -0.008(2)
C18 0.037(3) 0.040(3) 0.037(3) -0.003(2) -0.011(2) -0.007(2)
C14 0.041(3) 0.042(3) 0.040(3) 0.001(2) -0.016(2) -0.004(2)
C101 0.035(3) 0.032(2) 0.031(2) -0.002(2) -0.012(2) -0.012(2)
C13 0.036(3) 0.039(3) 0.026(2) 0.000(2) -0.009(2) -0.003(2)
C6 0.037(3) 0.037(3) 0.040(3) -0.006(2) -0.009(2) -0.009(2)
C20 0.036(3) 0.043(3) 0.029(3) -0.002(2) -0.008(2) -0.006(2)
C2 0.048(3) 0.034(3) 0.035(3) -0.001(2) -0.016(2) -0.009(2)
C1 0.035(3) 0.029(2) 0.030(2) -0.0040(19) -0.007(2) -0.006(2)
C125 0.046(3) 0.048(3) 0.055(4) 0.005(3) -0.027(3) -0.009(3)
C118 0.034(3) 0.045(3) 0.035(3) 0.001(2) -0.012(2) -0.006(2)
C110 0.048(3) 0.042(3) 0.036(3) 0.000(2) -0.021(2) -0.006(2)
C121 0.032(3) 0.047(3) 0.036(3) -0.002(2) -0.014(2) -0.008(2)
C21 0.041(3) 0.041(3) 0.036(3) -0.003(2) -0.017(2) -0.002(2)
C114 0.047(3) 0.041(3) 0.044(3) 0.007(2) -0.027(3) -0.013(2)
C106 0.048(3) 0.032(3) 0.032(3) -0.001(2) -0.014(2) -0.012(2)
C115 0.052(3) 0.046(3) 0.059(4) 0.006(3) -0.032(3) -0.005(3)
C103 0.039(3) 0.050(3) 0.045(3) -0.010(3) -0.003(2) 0.001(3)
C112 0.057(4) 0.037(3) 0.048(3) 0.010(2) -0.015(3) -0.017(3)
C25 0.042(3) 0.038(3) 0.051(3) -0.002(2) -0.017(3) 0.002(2)
C105 0.062(4) 0.050(3) 0.032(3) -0.005(2) -0.017(3) -0.016(3)
C7 0.051(3) 0.046(3) 0.038(3) 0.000(2) -0.022(3) -0.004(3)
C108 0.053(4) 0.079(4) 0.047(3) -0.003(3) -0.026(3) -0.022(3)
C5 0.043(3) 0.049(3) 0.053(4) -0.004(3) -0.006(3) -0.013(3)
C102 0.037(3) 0.036(3) 0.037(3) -0.002(2) -0.013(2) -0.007(2)
C117 0.052(3) 0.033(3) 0.048(3) 0.003(2) -0.013(3) -0.007(2)
C10 0.035(3) 0.044(3) 0.050(3) -0.004(3) -0.014(2) 0.001(2)
C109 0.051(3) 0.060(4) 0.045(3) 0.002(3) -0.013(3) -0.026(3)
C107 0.034(3) 0.046(3) 0.049(3) -0.006(3) -0.017(2) -0.003(2)
B1 0.034(3) 0.035(3) 0.028(3) 0.000(2) -0.010(2) -0.006(2)
C124 0.056(4) 0.068(4) 0.076(5) 0.012(4) -0.046(4) -0.007(3)
C9 0.044(3) 0.074(4) 0.052(4) -0.012(3) -0.019(3) -0.012(3)
C22 0.046(3) 0.047(3) 0.045(3) -0.008(3) -0.019(3) -0.008(3)
C126 0.060(4) 0.058(4) 0.074(5) -0.002(4) -0.033(4) -0.025(3)
C11 0.057(4) 0.038(3) 0.051(4) -0.013(3) -0.009(3) 0.003(3)
C4 0.056(4) 0.057(4) 0.045(3) 0.007(3) -0.007(3) -0.026(3)
B4 0.030(3) 0.035(3) 0.029(3) 0.003(2) -0.010(2) -0.007(2)
C123 0.046(3) 0.070(4) 0.066(4) 0.003(3) -0.035(3) -0.021(3)
C16 0.048(3) 0.042(3) 0.053(4) 0.006(3) -0.018(3) 0.004(3)
C116 0.051(3) 0.040(3) 0.057(4) 0.010(3) -0.023(3) 0.002(3)
C15 0.044(3) 0.049(3) 0.044(3) 0.008(3) -0.017(3) -0.004(3)
C24 0.051(3) 0.057(4) 0.065(4) -0.001(3) -0.034(3) 0.001(3)
C23 0.049(3) 0.067(4) 0.054(4) -0.003(3) -0.031(3) -0.005(3)
C111 0.048(3) 0.047(3) 0.062(4) 0.005(3) -0.023(3) -0.004(3)
C8 0.058(4) 0.061(4) 0.046(3) -0.019(3) -0.011(3) -0.017(3)
C19 0.058(4) 0.079(5) 0.097(6) 0.006(5) -0.050(4) -0.009(4)
C3 0.062(4) 0.043(3) 0.039(3) 0.008(2) -0.018(3) -0.017(3)
B2 0.035(3) 0.038(3) 0.029(3) 0.001(2) -0.008(2) 0.000(2)
B3 0.029(3) 0.034(3) 0.027(3) -0.001(2) -0.007(2) -0.007(2)
C17 0.055(3) 0.033(3) 0.053(3) -0.004(2) -0.015(3) -0.001(3)
C12 0.061(4) 0.052(4) 0.052(4) -0.003(3) -0.026(3) 0.004(3)
C26 0.079(5) 0.054(4) 0.079(5) -0.019(4) -0.044(4) 0.003(4)
C119 0.110(7) 0.080(6) 0.151(10) 0.037(6) -0.109(7) -0.016(5)
C104 0.059(4) 0.057(4) 0.041(3) -0.015(3) -0.007(3) -0.006(3)
F6 0.170(6) 0.098(4) 0.291(10) -0.086(5) -0.157(7) 0.008(4)
F12 0.079(3) 0.093(4) 0.264(8) -0.017(4) -0.058(4) -0.042(3)
F3 0.183(6) 0.145(5) 0.333(11) 0.140(6) -0.222(8) -0.083(5)
F11 0.156(6) 0.078(4) 0.196(7) -0.058(4) 0.022(5) -0.034(4)
F2 0.068(3) 0.261(9) 0.158(6) 0.072(6) -0.056(4) -0.067(5)
F1 0.123(5) 0.189(7) 0.259(10) -0.080(7) -0.142(6) 0.019(5)
F10 0.479(15) 0.106(5) 0.244(9) 0.115(5) -0.289(11) -0.182(7)
F5 0.114(5) 0.125(5) 0.299(11) -0.137(7) -0.004(6) -0.005(4)
F7 0.146(6) 0.461(17) 0.110(5) 0.030(8) -0.100(5) -0.072(8)
F9 0.083(4) 0.329(13) 0.206(9) -0.015(8) -0.091(5) 0.016(6)
F8 0.409(15) 0.108(5) 0.73(3) 0.125(9) -0.524(19) -0.112(8)
F4 0.68(2) 0.040(3) 0.168(7) 0.006(4) -0.264(11) -0.044(6)

loop_
_atom_type_symbol
_atom_type_description
_atom_type_scat_dispersion_real
_atom_type_scat_dispersion_imag
_atom_type_scat_source
C C 0.0033 0.0016 'International Tables Vol C Tables 4.2.6.8 and 6.1.1.4'
H H 0.0000 0.0000 'International Tables Vol C Tables 4.2.6.8 and 6.1.1.4'
O O 0.0106 0.0060 'International Tables Vol C Tables 4.2.6.8 and 6.1.1.4'
B B 0.0013 0.0007 'International Tables Vol C Tables 4.2.6.8 and 6.1.1.4'
N N 0.0061 0.0033 'International Tables Vol C Tables 4.2.6.8 and 6.1.1.4'
F F 0.0171 0.0103 'International Tables Vol C Tables 4.2.6.8 and 6.1.1.4'
Sb Sb -0.5866 1.5461 'International Tables Vol C Tables 4.2.6.8 and 6.1.1.4'

loop_
_exptl_crystal_face_index_h
_exptl_crystal_face_index_k
_exptl_crystal_face_index_l
_exptl_crystal_face_perp_dist
-1 0 -1 0.016
1 0 1 0.096
0 0 -1 0.143
0 0 1 0.052
0 -1 1 0.096
0 1 -1 0.088
0 -1 -1 0.146
0 1 1 0.114

loop_
_geom_angle_atom_site_label_1
_geom_angle_atom_site_label_2
_geom_angle_atom_site_label_3
_geom_angle
O3 Sb1 O1 85.55(14)
O3 Sb1 C1 92.80(17)
O1 Sb1 C1 93.26(16)
O6 Sb2 O4 85.57(13)
O6 Sb2 C101 93.39(16)
O4 Sb2 C101 92.25(16)
B4 O6 Sb2 129.0(3)
B3 O4 Sb2 129.0(3)
B3 O5 B4 125.2(4)
B1 O2 B2 125.9(4)
B1 O1 Sb1 128.6(3)
B2 O3 Sb1 129.2(3)
C108 N3 C107 111.8(5)
C108 N3 C109 110.2(4)
C107 N3 C109 111.1(4)
C7 N1 C8 111.1(4)
C7 N1 C9 111.9(5)
C8 N1 C9 110.1(4)
C111 N4 C112 110.0(4)
C111 N4 C110 112.4(4)
C112 N4 C110 110.4(4)
C10 N2 C12 111.3(5)
C10 N2 C11 110.8(4)
C12 N2 C11 110.1(4)
C114 C113 C118 117.0(5)
C114 C113 B3 120.6(4)
C118 C113 B3 122.4(4)
C121 C122 C123 120.5(5)
C121 C122 C126 120.3(5)
C123 C122 C126 119.2(5)
C125 C120 C121 117.4(5)
C125 C120 B4 121.7(5)
C121 C120 B4 120.9(4)
C17 C18 C13 121.8(5)
C17 C18 H18 119.1
C13 C18 H18 119.1
C13 C14 C15 121.6(5)
C13 C14 H14 119.0
C15 C14 H14 119.4
C102 C101 C106 119.5(5)
C102 C101 Sb2 120.8(4)
C106 C101 Sb2 119.6(4)
C14 C13 C18 117.1(5)
C14 C13 B1 120.9(5)
C18 C13 B1 122.1(5)
C5 C6 C1 119.5(5)
C5 C6 C10 121.7(5)
C1 C6 C10 118.7(5)
C25 C20 C21 117.0(5)
C25 C20 B2 122.0(5)
C21 C20 B2 121.0(5)
C1 C2 C3 119.9(5)
C1 C2 C7 119.2(5)
C3 C2 C7 120.8(5)
C2 C1 C6 119.6(5)
C2 C1 Sb1 120.2(4)
C6 C1 Sb1 120.1(4)
C124 C125 C120 121.0(5)
C124 C125 H125 119.6
C120 C125 H125 119.4
C117 C118 C113 122.1(5)
C117 C118 H118 118.8
C113 C118 H118 119.1
N4 C110 C106 109.2(4)
N4 C110 H110A 110.0
C106 C110 H110A 109.8
N4 C110 H110B 109.9
C106 C110 H110B 109.6
H110A C110 H110B 108.3
C122 C121 C120 121.2(5)
C122 C121 H121 119.5
C120 C121 H121 119.3
C22 C21 C20 121.4(5)
C22 C21 H21 119.5
C20 C21 H21 119.1
C113 C114 C115 121.2(5)
C113 C114 H114 119.4
C115 C114 H114 119.4
C105 C106 C101 119.6(5)
C105 C106 C110 121.2(5)
C101 C106 C110 119.2(4)
C116 C115 C114 120.3(5)
C116 C115 C119 120.6(6)
C114 C115 C119 119.1(6)
C104 C103 C102 120.2(5)
C104 C103 H103 119.8
C102 C103 H103 120.0
N4 C112 H112A 109.4
N4 C112 H112B 109.5
H112A C112 H112B 109.5
N4 C112 H112C 109.6
H112A C112 H112C 109.5
H112B C112 H112C 109.5
C20 C25 C24 121.8(5)
C20 C25 H25 119.2
C24 C25 H25 119.0
C106 C105 C104 120.3(5)
C106 C105 H105 120.0
C104 C105 H105 119.7
N1 C7 C2 110.2(4)
N1 C7 H7A 109.8
C2 C7 H7A 109.7
N1 C7 H7B 109.4
C2 C7 H7B 109.5
H7A C7 H7B 108.1
N3 C108 H108A 109.5
N3 C108 H108B 109.5
H108A C108 H108B 109.5
N3 C108 H108C 109.5
H108A C108 H108C 109.5
H108B C108 H108C 109.5
C4 C5 C6 120.4(6)
C4 C5 H5 119.6
C6 C5 H5 120.0
C103 C102 C101 120.1(5)
C103 C102 C107 121.0(5)
C101 C102 C107 118.8(4)
C116 C117 C118 120.4(5)
C116 C117 H117 119.9
C118 C117 H117 119.7
N2 C10 C6 109.7(4)
N2 C10 H10A 109.8
C6 C10 H10A 109.5
N2 C10 H10B 109.7
C6 C10 H10B 109.9
H10A C10 H10B 108.2
N3 C109 H109A 109.5
N3 C109 H109B 109.4
H109A C109 H109B 109.5
N3 C109 H109C 109.5
H109A C109 H109C 109.5
H109B C109 H109C 109.5
N3 C107 C102 110.8(4)
N3 C107 H107A 109.6
C102 C107 H107A 109.5
N3 C107 H107B 109.4
C102 C107 H107B 109.3
H107A C107 H107B 108.1
O1 B1 O2 123.8(5)
O1 B1 C13 120.3(5)
O2 B1 C13 115.9(4)
C123 C124 C125 120.9(6)
C123 C124 H124 119.5
C125 C124 H124 119.6
N1 C9 H9A 109.7
N1 C9 H9B 108.9
H9A C9 H9B 109.5
N1 C9 H9C 109.9
H9A C9 H9C 109.5
H9B C9 H9C 109.5
C21 C22 C23 120.9(5)
C21 C22 C26 120.6(5)
C23 C22 C26 118.5(5)
F10 C126 F12 108.6(8)
F10 C126 F11 103.1(8)
F12 C126 F11 99.7(6)
F10 C126 C122 115.4(6)
F12 C126 C122 115.9(6)
F11 C126 C122 112.3(6)
N2 C11 H11A 109.8
N2 C11 H11B 109.2
H11A C11 H11B 109.5
N2 C11 H11C 109.5
H11A C11 H11C 109.5
H11B C11 H11C 109.5
C5 C4 C3 120.5(5)
C5 C4 H4 119.7
C3 C4 H4 119.7
O6 B4 O5 124.3(4)
O6 B4 C120 120.7(4)
O5 B4 C120 115.0(4)
C124 C123 C122 118.9(5)
C124 C123 H123 120.5
C122 C123 H123 120.6
C17 C16 C15 119.5(5)
C17 C16 H16 120.3
C15 C16 H16 120.3
C117 C116 C115 119.0(5)
C117 C116 H116 120.3
C115 C116 H116 120.8
C16 C15 C14 120.3(5)
C16 C15 C19 118.8(6)
C14 C15 C19 120.8(6)
C23 C24 C25 120.6(5)
C23 C24 H24 119.9
C25 C24 H24 119.5
C24 C23 C22 118.3(5)
C24 C23 H23 120.8
C22 C23 H23 120.9
N4 C111 H111A 109.3
N4 C111 H111B 109.5
H111A C111 H111B 109.5
N4 C111 H111C 109.6
H111A C111 H111C 109.5
H111B C111 H111C 109.5
N1 C8 H8A 109.8
N1 C8 H8B 109.3
H8A C8 H8B 109.5
N1 C8 H8C 109.4
H8A C8 H8C 109.5
H8B C8 H8C 109.5
F3 C19 F2 107.6(8)
F3 C19 F1 107.4(8)
F2 C19 F1 94.8(7)
F3 C19 C15 117.6(7)
F2 C19 C15 113.9(7)
F1 C19 C15 113.1(7)
C4 C3 C2 119.7(5)
C4 C3 H3 120.1
C2 C3 H3 120.2
O3 B2 O2 123.3(5)
O3 B2 C20 120.5(5)
O2 B2 C20 116.2(5)
O4 B3 O5 124.3(5)
O4 B3 C113 120.4(4)
O5 B3 C113 115.3(4)
C16 C17 C18 119.8(5)
C16 C17 H17 119.9
C18 C17 H17 120.3
N2 C12 H12A 109.8
N2 C12 H12B 109.3
H12A C12 H12B 109.5
N2 C12 H12C 109.3
H12A C12 H12C 109.5
H12B C12 H12C 109.5
F4 C26 F6 108.5(9)
F4 C26 F5 100.8(9)
F6 C26 F5 100.0(7)
F4 C26 C22 115.6(6)
F6 C26 C22 116.9(6)
F5 C26 C22 112.7(7)
F8 C119 F7 111.8(12)
F8 C119 F9 100.7(11)
F7 C119 F9 95.2(8)
F8 C119 C115 117.7(7)
F7 C119 C115 115.7(9)
F9 C119 C115 112.3(9)
C103 C104 C105 120.0(5)
C103 C104 H104 119.9
C105 C104 H104 120.1

loop_
_geom_bond_atom_site_label_1
_geom_bond_atom_site_label_2
_geom_bond_distance
Sb1 O3 2.045(3)
Sb1 O1 2.045(3)
Sb1 C1 2.151(5)
Sb2 O6 2.039(3)
Sb2 O4 2.046(3)
Sb2 C101 2.154(5)
O6 B4 1.336(6)
O4 B3 1.329(6)
O5 B3 1.381(6)
O5 B4 1.385(6)
O2 B1 1.382(7)
O2 B2 1.391(7)
O1 B1 1.339(6)
O3 B2 1.339(7)
N3 C108 1.464(7)
N3 C107 1.465(7)
N3 C109 1.470(7)
N1 C7 1.463(7)
N1 C8 1.468(7)
N1 C9 1.472(7)
N4 C111 1.466(7)
N4 C112 1.472(6)
N4 C110 1.474(6)
N2 C10 1.460(7)
N2 C12 1.461(7)
N2 C11 1.483(7)
C113 C114 1.384(7)
C113 C118 1.389(7)
C113 B3 1.579(7)
C122 C121 1.375(7)
C122 C123 1.391(8)
C122 C126 1.484(8)
C120 C125 1.393(7)
C120 C121 1.397(7)
C120 B4 1.583(7)
C18 C17 1.386(7)
C18 C13 1.396(7)
C18 H18 0.9301
C14 C13 1.383(7)
C14 C15 1.386(7)
C14 H14 0.9299
C101 C102 1.394(7)
C101 C106 1.398(7)
C13 B1 1.576(7)
C6 C5 1.390(8)
C6 C1 1.396(7)
C6 C10 1.512(8)
C20 C25 1.382(7)
C20 C21 1.395(7)
C20 B2 1.575(8)
C2 C1 1.390(7)
C2 C3 1.393(7)
C2 C7 1.514(7)
C125 C124 1.386(8)
C125 H125 0.9300
C118 C117 1.378(7)
C118 H118 0.9300
C110 C106 1.512(7)
C110 H110A 0.9698
C110 H110B 0.9700
C121 H121 0.9299
C21 C22 1.378(7)
C21 H21 0.9301
C114 C115 1.395(7)
C114 H114 0.9300
C106 C105 1.390(7)
C115 C116 1.384(8)
C115 C119 1.464(9)
C103 C104 1.382(8)
C103 C102 1.386(7)
C103 H103 0.9299
C112 H112A 0.9600
C112 H112B 0.9600
C112 H112C 0.9599
C25 C24 1.383(8)
C25 H25 0.9299
C105 C104 1.390(9)
C105 H105 0.9299
C7 H7A 0.9700
C7 H7B 0.9700
C108 H108A 0.9601
C108 H108B 0.9600
C108 H108C 0.9600
C5 C4 1.370(9)
C5 H5 0.9300
C102 C107 1.510(7)
C117 C116 1.370(8)
C117 H117 0.9299
C10 H10A 0.9699
C10 H10B 0.9700
C109 H109A 0.9599
C109 H109B 0.9600
C109 H109C 0.9600
C107 H107A 0.9700
C107 H107B 0.9700
C124 C123 1.366(9)
C124 H124 0.9300
C9 H9A 0.9600
C9 H9B 0.9600
C9 H9C 0.9601
C22 C23 1.383(8)
C22 C26 1.484(8)
C126 F10 1.229(8)
C126 F12 1.269(7)
C126 F11 1.319(9)
C11 H11A 0.9600
C11 H11B 0.9600
C11 H11C 0.9600
C4 C3 1.382(8)
C4 H4 0.9301
C123 H123 0.9299
C16 C17 1.376(8)
C16 C15 1.379(8)
C16 H16 0.9301
C116 H116 0.9300
C15 C19 1.484(9)
C24 C23 1.378(9)
C24 H24 0.9300
C23 H23 0.9301
C111 H111A 0.9599
C111 H111B 0.9600
C111 H111C 0.9600
C8 H8A 0.9600
C8 H8B 0.9600
C8 H8C 0.9601
C19 F3 1.224(8)
C19 F2 1.295(10)
C19 F1 1.336(10)
C3 H3 0.9299
C17 H17 0.9300
C12 H12A 0.9599
C12 H12B 0.9600
C12 H12C 0.9600
C26 F4 1.223(9)
C26 F6 1.266(8)
C26 F5 1.290(10)
C119 F8 1.185(10)
C119 F7 1.233(12)
C119 F9 1.319(13)
C104 H104 0.9299
